data_7718292
loop_
_publ_author_name
'Boym, Mikhail A.'
'Pototskiy, Roman A.'
'Podyacheva, Evgeniya S.'
'Muratov, Dmitry V.'
'Nelyubina, Yulia V.'
'Perekalin, Dmitry S.'

_publ_section_title
;
 Planar chiral arene ruthenium complexes derived from <i>R</i>-carvone.
;
_journal_issue 14
_journal_name_full 'Dalton transactions (Cambridge, England : 2003)'
_journal_page_first 5655
_journal_page_last 5658
_journal_paper_doi 10.1039/d5dt00344j
_journal_volume 54
_journal_year 2025
_chemical_absolute_configuration ad
_chemical_formula_moiety 'C36 H32 Cl4 F12 Ru2'
_chemical_formula_sum 'C36 H32 Cl4 F12 Ru2'
_chemical_formula_weight 1036.55
_space_group_crystal_system orthorhombic
_space_group_IT_number 23
_space_group_name_Hall 'I 2 2'
_space_group_name_H-M_alt 'I 2 2 2'
_atom_sites_solution_hydrogens geom
_atom_sites_solution_primary dual
_audit_creation_date 2024-08-18
_audit_creation_method
;
Olex2 1.3
(compiled 2020.11.12 svn.r5f609507 for OlexSys, GUI svn.r6408)
;
_audit_update_record
;
2024-08-18 deposited with the CCDC.	2025-03-11 downloaded from the CCDC.
;
_cell_angle_alpha 90
_cell_angle_beta 90
_cell_angle_gamma 90
_cell_formula_units_Z 4
_cell_length_a 10.894(3)
_cell_length_b 15.115(4)
_cell_length_c 24.808(7)
_cell_measurement_reflns_used 1789
_cell_measurement_temperature 120
_cell_measurement_theta_max 3
_cell_measurement_theta_min 30
_cell_volume 4085.0(19)
_computing_cell_refinement 'SAINT V8.40B (?, 2016)'
_computing_data_reduction 'SAINT V8.40B (?, 2016)'
_computing_molecular_graphics 'Olex2 1.3 (Dolomanov et al., 2009)'
_computing_publication_material 'Olex2 1.3 (Dolomanov et al., 2009)'
_computing_structure_refinement 'XL  (Sheldrick, 2008)'
_computing_structure_solution 'SHELXT 2018/2 (Sheldrick, 2018)'
_diffrn_ambient_temperature 120
_diffrn_measured_fraction_theta_full 0.968
_diffrn_measured_fraction_theta_max 0.996
_diffrn_measurement_device_type 'Bruker APEXII Quazar CCD'
_diffrn_measurement_method '\f and \w scans'
_diffrn_radiation_monochromator graphite
_diffrn_radiation_type MoK\a
_diffrn_radiation_wavelength 0.71073
_diffrn_reflns_av_R_equivalents 0.1096
_diffrn_reflns_av_unetI/netI 0.1622
_diffrn_reflns_Laue_measured_fraction_full 0.968
_diffrn_reflns_Laue_measured_fraction_max 0.996
_diffrn_reflns_limit_h_max 12
_diffrn_reflns_limit_h_min -11
_diffrn_reflns_limit_k_max 17
_diffrn_reflns_limit_k_min -17
_diffrn_reflns_limit_l_max 29
_diffrn_reflns_limit_l_min -28
_diffrn_reflns_number 9727
_diffrn_reflns_point_group_measured_fraction_full 0.967
_diffrn_reflns_point_group_measured_fraction_max 0.995
_diffrn_reflns_theta_full 25.242
_diffrn_reflns_theta_max 24.995
_diffrn_reflns_theta_min 2.808
_diffrn_source_current 0.6
_diffrn_source_power 0.03
_diffrn_source_voltage 50.0
_diffrn_standards_number 0
_exptl_absorpt_coefficient_mu 1.081
_exptl_absorpt_correction_T_max 0.1551
_exptl_absorpt_correction_T_min 0.0882
_exptl_absorpt_correction_type multi-scan
_exptl_absorpt_process_details
;
SADABS-2008/1 (Bruker,2008) was used for absorption correction.
wR2(int) was 0.1666 before and 0.0669 after correction.
The Ratio of minimum to maximum transmission is 0.5687.
The \l/2 correction factor is 0.0015.
;
_exptl_crystal_colour red
_exptl_crystal_colour_primary red
_exptl_crystal_density_diffrn 1.686
_exptl_crystal_description plate
_exptl_crystal_F_000 2048
_exptl_crystal_size_max 0.2
_exptl_crystal_size_mid 0.15
_exptl_crystal_size_min 0.01
_refine_diff_density_max 0.973
_refine_diff_density_min -0.732
_refine_diff_density_rms 0.141
_refine_ls_abs_structure_details
;
 Flack x determined using 681 quotients [(I+)-(I-)]/[(I+)+(I-)]
 (Parsons, Flack and Wagner, Acta Cryst. B69 (2013) 249-259).
;
_refine_ls_abs_structure_Flack -0.06(5)
_refine_ls_extinction_method none
_refine_ls_goodness_of_fit_ref 1.064
_refine_ls_hydrogen_treatment constr
_refine_ls_matrix_type full
_refine_ls_number_parameters 305
_refine_ls_number_reflns 3591
_refine_ls_number_restraints 257
_refine_ls_restrained_S_all 1.064
_refine_ls_R_factor_all 0.1368
_refine_ls_R_factor_gt 0.0699
_refine_ls_shift/su_max 0.000
_refine_ls_shift/su_mean 0.000
_refine_ls_structure_factor_coef Fsqd
_refine_ls_weighting_details 'w=1/[\s^2^(Fo^2^)+(0.0529P)^2^] where P=(Fo^2^+2Fc^2^)/3'
_refine_ls_weighting_scheme calc
_refine_ls_wR_factor_gt 0.1295
_refine_ls_wR_factor_ref 0.1509
_reflns_Friedel_coverage 0.778
_reflns_Friedel_fraction_full 0.966
_reflns_Friedel_fraction_max 0.994
_reflns_number_gt 2133
_reflns_number_total 3591
_reflns_threshold_expression 'I > 2\s(I)'
_cod_data_source_file d5dt00344j2.cif
_cod_data_source_block 4b
_cod_depositor_comments 'Adding full bibliography for 7718292.cif.'
_cod_original_cell_volume 4085(2)
_cod_database_code 7718292
_shelxl_version_number 2014/6
_shelx_space_group_comment
;
The symmetry employed for this shelxl refinement is uniquely defined
by the following loop, which should always be used as a source of
symmetry information in preference to the above space-group names.
They are only intended as comments.
;
_shelx_estimated_absorpt_t_max 0.989
_shelx_estimated_absorpt_t_min 0.813
_olex2_refinement_description
;
1. Fixed Uiso
 At 1.2 times of:
  All C(H) groups
 At 1.5 times of:
  All C(H,H,H) groups
2. Restrained distances
 C9'-C13 \\sim C9'-C13'
 with sigma of 0.02
 C7-C8 \\sim C7-C8'
 with sigma of 0.02
 F6'-C14 \\sim F6-C14
 with sigma of 0.02
 C8-C9' \\sim C8'-C9
 with sigma of 0.02
 C10'-C8 \\sim C20-C8'
 with sigma of 0.04
 C8-C13 \\sim C8'-C13
 with sigma of 0.04
 F1'-C9' \\sim F1-C9'
 with sigma of 0.04
 C8-C13' \\sim C8'-C13'
 with sigma of 0.04
 F3'-C9' \\sim F3-C9'
 with sigma of 0.04
 F2'-C9' \\sim F2-C9'
 with sigma of 0.04
 F4-C14 \\sim F4'-C14
 with sigma of 0.02
 C9-C8 \\sim C8'-C9'
 with sigma of 0.02
 C13'-C9' \\sim C13-C9'
 with sigma of 0.02
 F5-C14 \\sim F5'-C14
 with sigma of 0.02
 F2'-C13 \\sim F2-C13'
 with sigma of 0.02
 F1'-F3' \\sim F1-F3
 with sigma of 0.04
 C10'-C9' \\sim C20-C9
 with sigma of 0.02
 F1'-F2' \\sim F1-F2
 with sigma of 0.04
 F3'-F2' \\sim F3-F2
 with sigma of 0.04
 C9'-C13 \\sim C9-C13
 with sigma of 0.02
 C9'-C13' \\sim C9-C13'
 with sigma of 0.02
 C7-C9' \\sim C7-C9
 with sigma of 0.04
 C12-C10' \\sim C12-C20
 with sigma of 0.04
 F3'-C13 \\sim F3-C13'
 with sigma of 0.02
 F1'-C13 \\sim F1-C13'
 with sigma of 0.02
 C10'-C14 \\sim C20-C14
 with sigma of 0.04
 C10'-C13 \\sim C20-C13
 with sigma of 0.04
 C10'-C13' \\sim C20-C13'
 with sigma of 0.04
 C5-C16' \\sim C5-C16
 with sigma of 0.02
 C16'-C17' \\sim C16-C17
 with sigma of 0.02
 C16'-C18' \\sim C16-C18
 with sigma of 0.02
 C9-C10' \\sim C20-C9'
 with sigma of 0.02
 C5-C17' \\sim C5-C17
 with sigma of 0.04
 C13'-C9' \\sim C9-C13
 with sigma of 0.02
 C5-C18' \\sim C5-C18
 with sigma of 0.04
 C17'-C18' \\sim C17-C18
 with sigma of 0.04
 C16'-C5 \\sim C16-C5
 with sigma of 0.02
 C18'-C16' \\sim C16-C18
 with sigma of 0.02
 C17'-C16' \\sim C16-C17
 with sigma of 0.02
 Ru1-Cl3 \\sim Ru1-Cl3'
 with sigma of 0.02
3. Uiso/Uaniso restraints and constraints
Uanis(C1) \\sim Ueq, Uanis(C7) \\sim Ueq: with sigma of 0.003 and sigma for
terminal atoms of 0.006
Uanis(C4) \\sim Ueq: with sigma of 0.003 and sigma for terminal atoms of 0.006
Uanis(C2) \\sim Ueq: with sigma of 0.003 and sigma for terminal atoms of 0.006
Uanis(F1') \\sim Ueq, Uanis(F3') \\sim Ueq, Uanis(F2') \\sim Ueq, Uanis(C13)
\\sim Ueq, Uanis(C13') \\sim Ueq, Uanis(F3) \\sim Ueq, Uanis(F1) \\sim Ueq,
Uanis(F2) \\sim Ueq: with sigma of 0.003 and sigma for terminal atoms of 0.006
Uanis(C16') \\sim Ueq, Uanis(C17') \\sim Ueq, Uanis(C18') \\sim Ueq, Uanis(C16)
\\sim Ueq, Uanis(C17) \\sim Ueq, Uanis(C18) \\sim Ueq: with sigma of 0.003 and
sigma for terminal atoms of 0.006
Uanis(C11) \\sim Ueq, Uanis(C10') \\sim Ueq, Uanis(C8) \\sim Ueq, Uanis(C9')
\\sim Ueq, Uanis(C20) \\sim Ueq, Uanis(C8') \\sim Ueq, Uanis(C9) \\sim Ueq:
with sigma of 0.003 and sigma for terminal atoms of 0.006
Uanis(F4) \\sim Ueq, Uanis(F5) \\sim Ueq, Uanis(F6') \\sim Ueq: with sigma of
0.002 and sigma for terminal atoms of 0.004
Uanis(C5) \\sim Ueq, Uanis(C3) \\sim Ueq: with sigma of 0.003 and sigma for
terminal atoms of 0.006
Uanis(Cl3') \\sim Ueq: with sigma of 0.002 and sigma for terminal atoms of 0.004
Uanis(C6) \\sim Ueq: with sigma of 0.003 and sigma for terminal atoms of 0.006
Uanis(C15) \\sim Ueq: with sigma of 0.005 and sigma for terminal atoms of 0.01
Uanis(Cl2) \\sim Ueq: with sigma of 0.003 and sigma for terminal atoms of 0.006
Uanis(C14) \\sim Ueq: with sigma of 0.005 and sigma for terminal atoms of 0.01
Uanis(F6') = Uanis(F6)
Uanis(F6) = Uanis(F6')
Uanis(C8') = Uanis(C8)
Uanis(F4') = Uanis(F4)
Uanis(F5) = Uanis(F5')
Uanis(F2) = Uanis(F2')
Uanis(F1') = Uanis(F1)
Uanis(F3') = Uanis(F3)
Uanis(C20) = Uanis(C10')
Uanis(C9) = Uanis(C9')
Uanis(C16) = Uanis(C16')
Uanis(C18) = Uanis(C18')
Uanis(C17') = Uanis(C17)
Uanis(Cl3') = Uanis(Cl3)
4. Rigid body (RIGU) restrains
 C11, C10', C8, C9'
 with sigma for 1-2 distances of 0.004 and sigma for 1-3 distances of 0.004
 C8', C9, C20
 with sigma for 1-2 distances of 0.004 and sigma for 1-3 distances of 0.004
5. Others
 Sof(F6)=Sof(C9)=Sof(F1)=Sof(F2)=Sof(F3)=Sof(F4)=Sof(F5)=Sof(C8)=Sof(H8)=
 Sof(C13')=Sof(C20)=Sof(H20)=1-FVAR(1)
 Sof(F1')=Sof(F2')=Sof(F3')=Sof(F4')=Sof(F5')=Sof(C8')=Sof(H8')=Sof(C10')=
 Sof(H10')=Sof(C13)=Sof(F6')=Sof(C9')=FVAR(1)
 Sof(C16)=Sof(H16)=Sof(C17)=Sof(H17D)=Sof(H17E)=Sof(H17F)=Sof(C18)=Sof(H18D)=
 Sof(H18E)=Sof(H18F)=1-FVAR(2)
 Sof(C16')=Sof(H16')=Sof(C17')=Sof(H17A)=Sof(H17B)=Sof(H17C)=Sof(C18')=
 Sof(H18A)=Sof(H18B)=Sof(H18C)=FVAR(2)
 Sof(Cl3')=1-FVAR(3)
 Sof(Cl3)=FVAR(3)
 Fixed Sof: Cl2(0.5)
6.a Ternary CH refined with riding coordinates:
 C16'(H16'), C16(H16)
6.b Aromatic/amide H refined with riding coordinates:
 C3(H3), C4(H4), C6(H6), C12(H12), C8'(H8'), C10'(H10'), C8(H8), C20(H20)
6.c Idealised Me refined as rotating group:
 C15(H15A,H15B,H15C), C17'(H17A,H17B,H17C), C18'(H18A,H18B,H18C), C17(H17D,
 H17E,H17F), C18(H18D,H18E,H18F)
;
_smtbx_masks_void_probe_radius 1.2
_smtbx_masks_void_truncation_radius 1.2
_olex2_submission_special_instructions 'No special instructions were received'

loop_
_space_group_symop_operation_xyz
'x, y, z'
'-x, -y, z'
'-x, y, -z'
'x, -y, -z'
'x+1/2, y+1/2, z+1/2'
'-x+1/2, -y+1/2, z+1/2'
'-x+1/2, y+1/2, -z+1/2'
'x+1/2, -y+1/2, -z+1/2'

loop_
_atom_site_label
_atom_site_type_symbol
_atom_site_fract_x
_atom_site_fract_y
_atom_site_fract_z
_atom_site_U_iso_or_equiv
_atom_site_adp_type
_atom_site_occupancy
_atom_site_site_symmetry_order
_atom_site_calc_flag
_atom_site_refinement_flags_posn
_atom_site_refinement_flags_adp
_atom_site_refinement_flags_occupancy
_atom_site_disorder_assembly
_atom_site_disorder_group
C1 C 0.7432(14) 0.6476(9) 0.2539(6) 0.024(4) Uani 1 1 d . U . . .
Ru1 Ru 0.64505(13) 0.56088(8) 0.19833(5) 0.0419(4) Uani 1 1 d D . . . .
C2 C 0.6243(15) 0.6874(9) 0.2389(6) 0.031(4) Uani 1 1 d . U . . .
C3 C 0.5989(14) 0.6974(9) 0.1847(5) 0.031(4) Uani 1 1 d . U . . .
H3 H 0.5247 0.7257 0.1744 0.037 Uiso 1 1 calc R U . . .
C4 C 0.6799(14) 0.6668(9) 0.1441(6) 0.029(4) Uani 1 1 d . U . . .
H4 H 0.6561 0.6718 0.1074 0.035 Uiso 1 1 calc R U . . .
C5 C 0.7952(16) 0.6291(10) 0.1566(6) 0.042(5) Uani 1 1 d D U . . .
C6 C 0.8195(14) 0.6189(9) 0.2117(6) 0.037(4) Uani 1 1 d . U . . .
H6 H 0.8938 0.5900 0.2214 0.044 Uiso 1 1 calc R U . . .
C7 C 0.7699(14) 0.6289(9) 0.3107(6) 0.031(4) Uani 1 1 d D U . . .
C11 C 0.8076(15) 0.6759(10) 0.4010(6) 0.039(4) Uani 1 1 d . U . . .
C12 C 0.7791(14) 0.6972(10) 0.3473(6) 0.034(4) Uani 1 1 d D . . . .
H12 H 0.7665 0.7568 0.3366 0.041 Uiso 1 1 calc R U . . .
C14 C 0.8262(16) 0.7514(10) 0.4409(6) 0.037(4) Uani 1 1 d D U . . .
C15 C 0.5328(14) 0.7153(10) 0.2798(6) 0.043(5) Uani 1 1 d . U . . .
H15A H 0.4500 0.7102 0.2646 0.064 Uiso 1 1 calc R U . . .
H15B H 0.5483 0.7768 0.2902 0.064 Uiso 1 1 calc R U . . .
H15C H 0.5396 0.6772 0.3116 0.064 Uiso 1 1 calc R U . . .
Cl1 Cl 0.5000 0.5000 0.2630(2) 0.060(2) Uani 1 2 d S T P A 1
F1' F 0.933(3) 0.392(2) 0.3599(14) 0.095(6) Uani 0.460(16) 1 d D U P B 1
F2' F 0.738(3) 0.3791(18) 0.3773(13) 0.093(6) Uani 0.460(16) 1 d D U P B 1
F3' F 0.862(3) 0.4130(18) 0.4421(11) 0.077(5) Uani 0.460(16) 1 d D U P B 1
F4' F 0.9447(19) 0.7729(18) 0.4416(11) 0.061(5) Uani 0.460(16) 1 d D . P B 1
F5' F 0.781(3) 0.7243(16) 0.4884(8) 0.055(4) Uani 0.460(16) 1 d D . P B 1
F6 F 0.766(2) 0.8245(11) 0.4261(8) 0.046(4) Uani 0.540(16) 1 d D . P B 1
C8' C 0.796(9) 0.5429(16) 0.3266(12) 0.045(5) Uani 0.460(16) 1 d D U P B 1
H8' H 0.8128 0.4988 0.3003 0.055 Uiso 0.460(16) 1 calc R U P B 1
C9 C 0.798(3) 0.5213(13) 0.3818(8) 0.045(5) Uani 0.540(16) 1 d D U P B 1
C10' C 0.806(4) 0.5886(15) 0.4185(11) 0.047(6) Uani 0.460(16) 1 d D U P B 1
H10' H 0.8106 0.5756 0.4559 0.057 Uiso 0.460(16) 1 calc R U P B 1
C13 C 0.838(3) 0.4213(18) 0.390(2) 0.09(3) Uani 0.460(16) 1 d D U P B 1
C16' C 0.860(4) 0.581(2) 0.1105(11) 0.037(6) Uani 0.39(3) 1 d D U P C 1
H16' H 0.9034 0.5274 0.1251 0.045 Uiso 0.39(3) 1 calc R U P C 1
C17' C 0.778(5) 0.553(3) 0.0627(14) 0.042(7) Uani 0.39(3) 1 d D U P C 1
H17A H 0.7113 0.5152 0.0758 0.062 Uiso 0.39(3) 1 calc R U P C 1
H17B H 0.8274 0.5199 0.0364 0.062 Uiso 0.39(3) 1 calc R U P C 1
H17C H 0.7438 0.6057 0.0455 0.062 Uiso 0.39(3) 1 calc R U P C 1
C18' C 0.957(3) 0.650(3) 0.0911(15) 0.036(6) Uani 0.39(3) 1 d D U P C 1
H18A H 0.9160 0.6968 0.0707 0.054 Uiso 0.39(3) 1 calc R U P C 1
H18B H 1.0179 0.6206 0.0680 0.054 Uiso 0.39(3) 1 calc R U P C 1
H18C H 0.9987 0.6757 0.1225 0.054 Uiso 0.39(3) 1 calc R U P C 1
F1 F 0.893(3) 0.3801(17) 0.3656(12) 0.095(6) Uani 0.540(16) 1 d D U P B 2
F2 F 0.732(2) 0.3937(16) 0.4102(11) 0.093(6) Uani 0.540(16) 1 d D U P B 2
F3 F 0.914(2) 0.4286(16) 0.4482(8) 0.077(5) Uani 0.540(16) 1 d D U P B 2
F4 F 0.9244(18) 0.8064(15) 0.4307(9) 0.061(5) Uani 0.540(16) 1 d D U P B 2
F5 F 0.852(2) 0.7318(12) 0.4931(6) 0.055(4) Uani 0.540(16) 1 d D U P B 2
F6' F 0.732(2) 0.8086(15) 0.4445(10) 0.046(4) Uani 0.460(16) 1 d D U P B 2
C8 C 0.784(8) 0.5416(16) 0.3276(10) 0.045(5) Uani 0.540(16) 1 d D U P B 2
H8 H 0.7562 0.4943 0.3055 0.055 Uiso 0.540(16) 1 calc R U P B 2
C9' C 0.841(4) 0.5242(13) 0.3782(8) 0.045(5) Uani 0.460(16) 1 d D U P B 2
C13' C 0.842(3) 0.429(2) 0.4049(18) 0.066(18) Uani 0.540(16) 1 d D U P B 2
C16 C 0.891(2) 0.6037(18) 0.1148(9) 0.037(6) Uani 0.61(3) 1 d D U P C 2
H16 H 0.9631 0.5764 0.1333 0.045 Uiso 0.61(3) 1 calc R U P C 2
C17 C 0.836(3) 0.5370(15) 0.0746(10) 0.042(7) Uani 0.61(3) 1 d D U P C 2
H17D H 0.7918 0.4909 0.0944 0.062 Uiso 0.61(3) 1 calc R U P C 2
H17E H 0.9025 0.5100 0.0536 0.062 Uiso 0.61(3) 1 calc R U P C 2
H17F H 0.7795 0.5677 0.0503 0.062 Uiso 0.61(3) 1 calc R U P C 2
C18 C 0.932(3) 0.690(2) 0.0854(10) 0.036(6) Uani 0.61(3) 1 d D U P C 2
H18D H 0.8716 0.7054 0.0579 0.054 Uiso 0.61(3) 1 calc R U P C 2
H18E H 1.0122 0.6797 0.0682 0.054 Uiso 0.61(3) 1 calc R U P C 2
H18F H 0.9394 0.7379 0.1116 0.054 Uiso 0.61(3) 1 calc R U P C 2
C20 C 0.844(4) 0.5908(13) 0.4158(9) 0.047(6) Uani 0.540(16) 1 d D U P B 2
H20 H 0.8705 0.5790 0.4516 0.057 Uiso 0.540(16) 1 calc R U P B 2
Cl3' Cl 0.718(2) 0.4160(8) 0.1971(8) 0.045(2) Uani 0.45(3) 1 d D U P A -2
Cl2 Cl 0.4756(12) 0.5112(9) 0.1350(3) 0.039(3) Uani 0.5 1 d . U P A -1
Cl3 Cl 0.7656(18) 0.4216(7) 0.2052(6) 0.045(2) Uani 0.55(3) 1 d D . P A -1

loop_
_atom_site_aniso_label
_atom_site_aniso_U_11
_atom_site_aniso_U_22
_atom_site_aniso_U_33
_atom_site_aniso_U_23
_atom_site_aniso_U_13
_atom_site_aniso_U_12
C1 0.025(5) 0.019(5) 0.029(5) 0.000(4) 0.002(4) 0.000(4)
Ru1 0.0529(9) 0.0233(6) 0.0495(7) -0.0078(7) 0.0077(9) -0.0161(7)
C2 0.030(5) 0.028(5) 0.036(5) -0.002(4) 0.002(4) -0.003(4)
C3 0.031(5) 0.026(5) 0.035(5) -0.003(4) -0.002(4) 0.002(4)
C4 0.028(5) 0.027(5) 0.031(5) -0.001(4) 0.002(4) -0.003(4)
C5 0.041(6) 0.039(5) 0.045(6) 0.001(4) 0.002(4) 0.000(4)
C6 0.036(6) 0.034(5) 0.040(5) 0.002(4) 0.002(4) -0.001(4)
C7 0.030(5) 0.029(5) 0.033(5) 0.000(4) 0.000(4) -0.001(4)
C11 0.040(6) 0.037(5) 0.040(5) 0.003(4) 0.001(4) -0.002(4)
C12 0.019(10) 0.034(9) 0.050(11) 0.005(8) 0.005(8) 0.001(8)
C14 0.041(7) 0.035(6) 0.037(6) 0.012(5) 0.003(5) 0.003(6)
C15 0.031(9) 0.035(8) 0.062(9) -0.011(7) -0.007(8) 0.012(7)
Cl1 0.065(6) 0.073(5) 0.044(4) 0.000 0.000 -0.050(4)
F1' 0.099(8) 0.087(7) 0.100(7) 0.000(5) -0.003(6) 0.005(6)
F2' 0.097(8) 0.085(7) 0.096(9) 0.005(6) -0.001(6) -0.003(5)
F3' 0.081(8) 0.069(6) 0.080(6) 0.010(5) 0.003(5) 0.003(6)
F4' 0.059(7) 0.065(7) 0.060(6) -0.003(5) -0.002(5) 0.005(5)
F5' 0.059(7) 0.053(5) 0.054(5) 0.006(4) 0.004(5) -0.003(5)
F6 0.048(6) 0.044(6) 0.047(7) -0.003(5) -0.003(5) 0.002(5)
C8' 0.046(6) 0.045(6) 0.046(5) 0.000(3) 0.001(3) 0.001(3)
C9 0.046(6) 0.043(6) 0.046(6) 0.001(3) 0.002(3) -0.001(3)
C10' 0.047(7) 0.046(6) 0.048(6) 0.002(3) 0.000(3) 0.000(3)
C13 0.09(3) 0.09(3) 0.09(3) 0.000(4) 0.000(4) 0.001(4)
C16' 0.037(6) 0.038(6) 0.037(6) -0.001(3) 0.001(3) 0.000(3)
C17' 0.041(9) 0.037(8) 0.046(8) -0.004(5) 0.001(6) 0.002(6)
C18' 0.038(8) 0.036(8) 0.034(7) -0.003(6) 0.004(5) 0.003(6)
F1 0.099(8) 0.087(7) 0.100(7) 0.000(5) -0.003(6) 0.005(6)
F2 0.097(8) 0.085(7) 0.096(9) 0.005(6) -0.001(6) -0.003(5)
F3 0.081(8) 0.069(6) 0.080(6) 0.010(5) 0.003(5) 0.003(6)
F4 0.059(7) 0.065(7) 0.060(6) -0.003(5) -0.002(5) 0.005(5)
F5 0.059(7) 0.053(5) 0.054(5) 0.006(4) 0.004(5) -0.003(5)
F6' 0.048(6) 0.044(6) 0.047(7) -0.003(5) -0.003(5) 0.002(5)
C8 0.046(6) 0.045(6) 0.046(5) 0.000(3) 0.001(3) 0.001(3)
C9' 0.046(6) 0.043(6) 0.046(6) 0.001(3) 0.002(3) -0.001(3)
C13' 0.067(18) 0.065(18) 0.066(18) -0.002(4) 0.001(4) 0.001(4)
C16 0.037(6) 0.038(6) 0.037(6) -0.001(3) 0.001(3) 0.000(3)
C17 0.041(9) 0.037(8) 0.046(8) -0.004(5) 0.001(6) 0.002(6)
C18 0.038(8) 0.036(8) 0.034(7) -0.003(6) 0.004(5) 0.003(6)
C20 0.047(7) 0.046(6) 0.048(6) 0.002(3) 0.000(3) 0.000(3)
Cl3' 0.055(6) 0.019(2) 0.060(4) -0.013(3) -0.004(4) -0.011(4)
Cl2 0.038(8) 0.033(6) 0.047(4) 0.009(4) 0.008(4) -0.014(5)
Cl3 0.055(6) 0.019(2) 0.060(4) -0.013(3) -0.004(4) -0.011(4)

loop_
_atom_type_symbol
_atom_type_description
_atom_type_scat_dispersion_real
_atom_type_scat_dispersion_imag
_atom_type_scat_source
C C 0.0033 0.0016 'International Tables Vol C Tables 4.2.6.8 and 6.1.1.4'
H H 0.0000 0.0000 'International Tables Vol C Tables 4.2.6.8 and 6.1.1.4'
Cl Cl 0.1484 0.1585 'International Tables Vol C Tables 4.2.6.8 and 6.1.1.4'
F F 0.0171 0.0103 'International Tables Vol C Tables 4.2.6.8 and 6.1.1.4'
Ru Ru -1.2594 0.8363 'International Tables Vol C Tables 4.2.6.8 and 6.1.1.4'

loop_
_geom_angle_atom_site_label_1
_geom_angle_atom_site_label_2
_geom_angle_atom_site_label_3
_geom_angle
_geom_angle_site_symmetry_1
_geom_angle_site_symmetry_3
_geom_angle_publ_flag
C2 C1 Ru1 69.9(8) . . ?
C6 C1 Ru1 68.5(8) . . ?
C6 C1 C2 117.3(13) . . ?
C6 C1 C7 122.6(13) . . ?
C7 C1 Ru1 126.1(9) . . ?
C7 C1 C2 119.6(13) . . ?
C1 Ru1 C5 69.5(6) . . ?
C1 Ru1 Cl1 97.4(4) . . ?
C1 Ru1 Cl3' 113.9(7) . . ?
C1 Ru1 Cl2 157.7(5) . . ?
C1 Ru1 Cl3 101.9(6) . . ?
C2 Ru1 C1 39.6(6) . . ?
C2 Ru1 C5 83.3(6) . . ?
C2 Ru1 Cl1 87.7(4) . . ?
C2 Ru1 Cl3' 150.3(7) . . ?
C2 Ru1 Cl2 118.1(5) . . ?
C2 Ru1 Cl3 140.2(6) . . ?
C3 Ru1 C1 68.7(5) . . ?
C3 Ru1 C2 37.2(5) . . ?
C3 Ru1 C5 69.5(6) . . ?
C3 Ru1 Cl1 108.3(4) . . ?
C3 Ru1 Cl3' 168.4(6) . . ?
C3 Ru1 Cl2 91.0(5) . . ?
C3 Ru1 Cl3 161.2(6) . . ?
C4 Ru1 C1 81.9(5) . . ?
C4 Ru1 C2 69.5(5) . . ?
C4 Ru1 C3 38.7(5) . . ?
C4 Ru1 C5 38.1(6) . . ?
C4 Ru1 Cl1 144.9(4) . . ?
C4 Ru1 Cl3' 129.7(6) . . ?
C4 Ru1 Cl2 87.7(5) . . ?
C4 Ru1 Cl3 125.9(5) . . ?
C5 Ru1 Cl1 166.8(4) . . ?
C5 Ru1 Cl3' 100.5(7) . . ?
C5 Ru1 Cl2 112.9(5) . . ?
C5 Ru1 Cl3 92.1(6) . . ?
C6 Ru1 C1 38.1(5) . . ?
C6 Ru1 C2 69.9(6) . . ?
C6 Ru1 C3 80.6(6) . . ?
C6 Ru1 C4 68.1(6) . . ?
C6 Ru1 C5 37.9(6) . . ?
C6 Ru1 Cl1 129.4(4) . . ?
C6 Ru1 Cl3' 94.9(7) . . ?
C6 Ru1 Cl2 150.7(4) . . ?
C6 Ru1 Cl3 82.3(6) . . ?
Cl1 Ru1 Cl2 79.9(3) . . ?
Cl1 Ru1 Cl3 88.7(4) . . ?
Cl3 Ru1 Cl2 100.1(5) . . ?
C1 C2 Ru1 70.5(8) . . ?
C1 C2 C15 122.3(13) . . ?
C3 C2 C1 117.7(14) . . ?
C3 C2 Ru1 70.5(8) . . ?
C3 C2 C15 120.0(14) . . ?
C15 C2 Ru1 129.5(11) . . ?
Ru1 C3 H3 132.3 . . ?
C2 C3 Ru1 72.3(8) . . ?
C2 C3 H3 118.9 . . ?
C2 C3 C4 122.1(14) . . ?
C4 C3 Ru1 69.7(8) . . ?
C4 C3 H3 118.9 . . ?
Ru1 C4 H4 128.2 . . ?
C3 C4 Ru1 71.6(8) . . ?
C3 C4 H4 119.0 . . ?
C5 C4 Ru1 73.5(9) . . ?
C5 C4 C3 121.9(14) . . ?
C5 C4 H4 119.0 . . ?
C4 C5 Ru1 68.3(9) . . ?
C4 C5 C16' 116(2) . . ?
C4 C5 C16 124.2(16) . . ?
C6 C5 Ru1 68.2(9) . . ?
C6 C5 C4 115.2(15) . . ?
C6 C5 C16' 126.0(19) . . ?
C6 C5 C16 120.5(17) . . ?
C16' C5 Ru1 118.2(17) . . ?
C16 C5 Ru1 135.6(14) . . ?
C1 C6 Ru1 73.4(9) . . ?
C1 C6 C5 125.5(15) . . ?
C1 C6 H6 117.2 . . ?
Ru1 C6 H6 127.9 . . ?
C5 C6 Ru1 73.9(10) . . ?
C5 C6 H6 117.2 . . ?
C12 C7 C1 120.2(12) . . ?
C12 C7 C8' 120.0(15) . . ?
C12 C7 C8 120.3(15) . . ?
C8' C7 C1 119.5(15) . . ?
C8 C7 C1 119.5(14) . . ?
C12 C11 C14 118.3(14) . . ?
C10' C11 C12 120.7(17) . . ?
C10' C11 C14 120.6(16) . . ?
C20 C11 C12 121.5(16) . . ?
C20 C11 C14 118.8(16) . . ?
C7 C12 C11 118.0(14) . . ?
C7 C12 H12 121.0 . . ?
C11 C12 H12 121.0 . . ?
F4' C14 C11 108.7(17) . . ?
F4' C14 F5' 115(2) . . ?
F4' C14 F6 106(2) . . ?
F5' C14 C11 107.0(16) . . ?
F5' C14 F6 108(2) . . ?
F6 C14 C11 111.9(16) . . ?
F4 C14 C11 115.8(16) . . ?
F5 C14 C11 119.0(14) . . ?
F5 C14 F4 98.4(17) . . ?
F6' C14 C11 114.9(17) . . ?
F6' C14 F4 103(2) . . ?
F6' C14 F5 104(2) . . ?
C2 C15 H15A 109.5 . . ?
C2 C15 H15B 109.5 . . ?
C2 C15 H15C 109.5 . . ?
H15A C15 H15B 109.5 . . ?
H15A C15 H15C 109.5 . . ?
H15B C15 H15C 109.5 . . ?
Ru1 Cl1 Ru1 97.4(2) 2_665 . ?
C7 C8' H8' 120.2 . . ?
C7 C8' C9 120(3) . . ?
C9 C8' H8' 120.2 . . ?
C8' C9 C13 111(3) . . ?
C10' C9 C8' 118(2) . . ?
C10' C9 C13 127(3) . . ?
C11 C10' H10' 120.0 . . ?
C9 C10' C11 120(2) . . ?
C9 C10' H10' 120.0 . . ?
F1' C13 C9 117(3) . . ?
F2' C13 F1' 110(4) . . ?
F2' C13 F3' 111(3) . . ?
F2' C13 C9 102(3) . . ?
F3' C13 F1' 111(3) . . ?
F3' C13 C9 106(3) . . ?
C5 C16' H16' 109.4 . . ?
C5 C16' C17' 116(3) . . ?
C5 C16' C18' 103(2) . . ?
C17' C16' H16' 109.4 . . ?
C17' C16' C18' 110(2) . . ?
C18' C16' H16' 109.4 . . ?
C16' C17' H17A 109.5 . . ?
C16' C17' H17B 109.5 . . ?
C16' C17' H17C 109.5 . . ?
H17A C17' H17B 109.5 . . ?
H17A C17' H17C 109.5 . . ?
H17B C17' H17C 109.5 . . ?
C16' C18' H18A 109.5 . . ?
C16' C18' H18B 109.5 . . ?
C16' C18' H18C 109.5 . . ?
H18A C18' H18B 109.5 . . ?
H18A C18' H18C 109.5 . . ?
H18B C18' H18C 109.5 . . ?
C7 C8 H8 120.4 . . ?
C7 C8 C9' 119(3) . . ?
C9' C8 H8 120.4 . . ?
C8 C9' C13' 123(3) . . ?
C20 C9' C8 118(2) . . ?
C20 C9' C13' 112(2) . . ?
F1 C13' C9' 101(3) . . ?
F2 C13' F1 103(3) . . ?
F2 C13' F3 117(3) . . ?
F2 C13' C9' 114(3) . . ?
F3 C13' F1 110(3) . . ?
F3 C13' C9' 110(3) . . ?
C5 C16 H16 109.4 . . ?
C5 C16 C17 110.0(19) . . ?
C5 C16 C18 107.9(18) . . ?
C17 C16 H16 109.4 . . ?
C17 C16 C18 110.8(18) . . ?
C18 C16 H16 109.4 . . ?
C16 C17 H17D 109.5 . . ?
C16 C17 H17E 109.5 . . ?
C16 C17 H17F 109.5 . . ?
H17D C17 H17E 109.5 . . ?
H17D C17 H17F 109.5 . . ?
H17E C17 H17F 109.5 . . ?
C16 C18 H18D 109.5 . . ?
C16 C18 H18E 109.5 . . ?
C16 C18 H18F 109.5 . . ?
H18D C18 H18E 109.5 . . ?
H18D C18 H18F 109.5 . . ?
H18E C18 H18F 109.5 . . ?
C11 C20 H20 120.3 . . ?
C9' C20 C11 119(2) . . ?
C9' C20 H20 120.3 . . ?

loop_
_geom_bond_atom_site_label_1
_geom_bond_atom_site_label_2
_geom_bond_distance
_geom_bond_site_symmetry_2
_geom_bond_publ_flag
C1 Ru1 2.182(14) . ?
C1 C2 1.48(2) . ?
C1 C6 1.404(19) . ?
C1 C7 1.467(19) . ?
Ru1 C2 2.174(13) . ?
Ru1 C3 2.151(14) . ?
Ru1 C4 2.126(14) . ?
Ru1 C5 2.193(16) . ?
Ru1 C6 2.119(15) . ?
Ru1 Cl1 2.433(4) . ?
Ru1 Cl3' 2.329(13) . ?
Ru1 Cl2 2.538(13) . ?
Ru1 Cl3 2.487(12) . ?
C2 C3 1.381(18) . ?
C2 C15 1.483(19) . ?
C3 H3 0.9500 . ?
C3 C4 1.418(18) . ?
C4 H4 0.9500 . ?
C4 C5 1.41(2) . ?
C5 C6 1.40(2) . ?
C5 C16' 1.53(3) . ?
C5 C16 1.52(2) . ?
C6 H6 0.9500 . ?
C7 C12 1.377(19) . ?
C7 C8' 1.39(2) . ?
C7 C8 1.39(2) . ?
C11 C12 1.40(2) . ?
C11 C14 1.52(2) . ?
C11 C10' 1.39(3) . ?
C11 C20 1.40(3) . ?
C12 H12 0.9500 . ?
C14 F4' 1.33(2) . ?
C14 F5' 1.34(2) . ?
C14 F6 1.34(2) . ?
C14 F4 1.38(2) . ?
C14 F5 1.36(2) . ?
C14 F6' 1.35(2) . ?
C15 H15A 0.9800 . ?
C15 H15B 0.9800 . ?
C15 H15C 0.9800 . ?
Cl1 Ru1 2.433(4) 2_665 ?
F1' C13 1.35(4) . ?
F2' C13 1.30(3) . ?
F3' C13 1.32(4) . ?
C8' H8' 0.9500 . ?
C8' C9 1.41(3) . ?
C9 C10' 1.37(3) . ?
C9 C13 1.59(3) . ?
C10' H10' 0.9500 . ?
C16' H16' 1.0000 . ?
C16' C17' 1.54(3) . ?
C16' C18' 1.56(3) . ?
C17' H17A 0.9800 . ?
C17' H17B 0.9800 . ?
C17' H17C 0.9800 . ?
C18' H18A 0.9800 . ?
C18' H18B 0.9800 . ?
C18' H18C 0.9800 . ?
F1 C13' 1.34(4) . ?
F2 C13' 1.31(3) . ?
F3 C13' 1.33(4) . ?
C8 H8 0.9500 . ?
C8 C9' 1.42(3) . ?
C9' C13' 1.59(3) . ?
C9' C20 1.37(2) . ?
C16 H16 1.0000 . ?
C16 C17 1.54(3) . ?
C16 C18 1.56(3) . ?
C17 H17D 0.9800 . ?
C17 H17E 0.9800 . ?
C17 H17F 0.9800 . ?
C18 H18D 0.9800 . ?
C18 H18E 0.9800 . ?
C18 H18F 0.9800 . ?
C20 H20 0.9500 . ?

loop_
_geom_torsion_atom_site_label_1
_geom_torsion_atom_site_label_2
_geom_torsion_atom_site_label_3
_geom_torsion_atom_site_label_4
_geom_torsion
_geom_torsion_site_symmetry_1
_geom_torsion_site_symmetry_2
_geom_torsion_site_symmetry_3
_geom_torsion_site_symmetry_4
_geom_torsion_publ_flag
C1 C2 C3 Ru1 54.1(11) . . . . ?
C1 C2 C3 C4 3(2) . . . . ?
C1 C7 C12 C11 -178.5(15) . . . . ?
C1 C7 C8' C9 -167(5) . . . . ?
C1 C7 C8 C9' 164(4) . . . . ?
Ru1 C1 C2 C3 -54.1(12) . . . . ?
Ru1 C1 C2 C15 125.1(14) . . . . ?
Ru1 C1 C6 C5 55.4(14) . . . . ?
Ru1 C1 C7 C12 -150.0(12) . . . . ?
Ru1 C1 C7 C8' 35(5) . . . . ?
Ru1 C1 C7 C8 29(5) . . . . ?
Ru1 C2 C3 C4 -50.9(12) . . . . ?
Ru1 C3 C4 C5 -56.0(13) . . . . ?
Ru1 C4 C5 C6 -51.0(12) . . . . ?
Ru1 C4 C5 C16' 111.8(19) . . . . ?
Ru1 C4 C5 C16 131.3(19) . . . . ?
Ru1 C5 C6 C1 -55.2(14) . . . . ?
Ru1 C5 C16' C17' 59(3) . . . . ?
Ru1 C5 C16' C18' 179(2) . . . . ?
Ru1 C5 C16 C17 35(3) . . . . ?
Ru1 C5 C16 C18 156.5(18) . . . . ?
C2 C1 C6 Ru1 -51.8(11) . . . . ?
C2 C1 C6 C5 4(2) . . . . ?
C2 C1 C7 C12 -64.4(19) . . . . ?
C2 C1 C7 C8' 121(5) . . . . ?
C2 C1 C7 C8 115(4) . . . . ?
C2 C3 C4 Ru1 52.0(12) . . . . ?
C2 C3 C4 C5 -4(2) . . . . ?
C3 C4 C5 Ru1 55.1(12) . . . . ?
C3 C4 C5 C6 4(2) . . . . ?
C3 C4 C5 C16' 166.9(19) . . . . ?
C3 C4 C5 C16 -173.6(18) . . . . ?
C4 C5 C6 C1 -4(2) . . . . ?
C4 C5 C6 Ru1 51.1(12) . . . . ?
C4 C5 C16' C17' -19(4) . . . . ?
C4 C5 C16' C18' 101(3) . . . . ?
C4 C5 C16 C17 -58(3) . . . . ?
C4 C5 C16 C18 63(3) . . . . ?
C6 C1 C2 Ru1 51.1(11) . . . . ?
C6 C1 C2 C3 -3(2) . . . . ?
C6 C1 C2 C15 176.2(13) . . . . ?
C6 C1 C7 C12 124.1(16) . . . . ?
C6 C1 C7 C8' -50(5) . . . . ?
C6 C1 C7 C8 -57(5) . . . . ?
C6 C5 C16' C17' 142(3) . . . . ?
C6 C5 C16' C18' -98(3) . . . . ?
C6 C5 C16 C17 125(2) . . . . ?
C6 C5 C16 C18 -114(2) . . . . ?
C7 C1 C2 Ru1 -120.8(12) . . . . ?
C7 C1 C2 C3 -174.9(13) . . . . ?
C7 C1 C2 C15 4(2) . . . . ?
C7 C1 C6 Ru1 119.9(13) . . . . ?
C7 C1 C6 C5 175.4(14) . . . . ?
C7 C8' C9 C10' -17(10) . . . . ?
C7 C8' C9 C13 -176(6) . . . . ?
C7 C8 C9' C13' 170(4) . . . . ?
C7 C8 C9' C20 21(9) . . . . ?
C12 C7 C8' C9 18(9) . . . . ?
C12 C7 C8 C9' -17(8) . . . . ?
C12 C11 C14 F4' -91(2) . . . . ?
C12 C11 C14 F5' 144.0(19) . . . . ?
C12 C11 C14 F6 26(2) . . . . ?
C12 C11 C14 F4 -64(2) . . . . ?
C12 C11 C14 F5 179.0(18) . . . . ?
C12 C11 C14 F6' 55(2) . . . . ?
C12 C11 C10' C9 11(5) . . . . ?
C12 C11 C20 C9' -6(5) . . . . ?
C14 C11 C12 C7 176.1(15) . . . . ?
C14 C11 C10' C9 -175(3) . . . . ?
C14 C11 C20 C9' -173(3) . . . . ?
C15 C2 C3 Ru1 -125.1(13) . . . . ?
C15 C2 C3 C4 -176.0(13) . . . . ?
C8' C7 C12 C11 -4(5) . . . . ?
C8' C9 C10' C11 3(7) . . . . ?
C8' C9 C13 F1' 43(6) . . . . ?
C8' C9 C13 F2' -77(6) . . . . ?
C8' C9 C13 F3' 167(5) . . . . ?
C10' C11 C12 C7 -11(3) . . . . ?
C10' C11 C14 F4' 95(3) . . . . ?
C10' C11 C14 F5' -29(3) . . . . ?
C10' C11 C14 F6 -148(3) . . . . ?
C10' C9 C13 F1' -114(5) . . . . ?
C10' C9 C13 F2' 126(5) . . . . ?
C10' C9 C13 F3' 10(5) . . . . ?
C13 C9 C10' C11 158(3) . . . . ?
C16' C5 C6 C1 -165(2) . . . . ?
C16' C5 C6 Ru1 -110(2) . . . . ?
C8 C7 C12 C11 2(5) . . . . ?
C8 C9' C13' F1 56(6) . . . . ?
C8 C9' C13' F2 -54(6) . . . . ?
C8 C9' C13' F3 172(5) . . . . ?
C8 C9' C20 C11 -9(7) . . . . ?
C13' C9' C20 C11 -161(3) . . . . ?
C16 C5 C6 C1 173.6(18) . . . . ?
C16 C5 C6 Ru1 -131.1(18) . . . . ?
C20 C11 C12 C7 10(3) . . . . ?
C20 C11 C14 F4 103(3) . . . . ?
C20 C11 C14 F5 -14(3) . . . . ?
C20 C11 C14 F6' -138(3) . . . . ?
C20 C9' C13' F1 -153(4) . . . . ?
C20 C9' C13' F2 96(5) . . . . ?
C20 C9' C13' F3 -37(4) . . . . ?

loop_
_smtbx_masks_void_nr
_smtbx_masks_void_average_x
_smtbx_masks_void_average_y
_smtbx_masks_void_average_z
_smtbx_masks_void_volume
_smtbx_masks_void_count_electrons
_smtbx_masks_void_content
1 0.000 0.000 0.000 157.0 30.1 ?
2 0.000 0.000 0.500 31.4 5.8 ?
3 0.500 0.500 0.500 157.0 30.1 ?
4 0.500 0.500 0.000 31.4 5.8 ?
